data_7126054
loop_
_publ_author_name
'Chen, Xu-Ran'
'Yang, Ling'
'Tan, Yu-Ling'
'Yu, Hong'
'Ni, Chun-Yan'
'Niu, Zheng'
'Lang, Jian-Ping'

_publ_section_title
;
 The solvent-induced isomerization of silver thiolate clusters with
 symmetry transformation.
;
_journal_issue 25
_journal_name_full 'Chemical communications (Cambridge, England)'
_journal_page_first 3649
_journal_page_last 3652
_journal_paper_doi 10.1039/d0cc01195a
_journal_volume 56
_journal_year 2020
_chemical_formula_moiety 'C78 H78 Ag12 F36 N6 O24 S6, C6 H14 N2 O2'
_chemical_formula_sum 'C84 H92 Ag12 F36 N8 O26 S6'
_chemical_formula_weight 3800.45
_space_group_crystal_system monoclinic
_space_group_IT_number 15
_space_group_name_Hall '-C 2yc'
_space_group_name_H-M_alt 'C 1 2/c 1'
_atom_sites_solution_hydrogens geom
_audit_creation_date 2019-12-28
_audit_creation_method
;
Olex2 1.3-alpha
(compiled 2019.10.11 svn.r3662 for OlexSys, GUI svn.r5962)
;
_audit_update_record
;
2019-12-28 deposited with the CCDC.	2020-02-20 downloaded from the CCDC.
;
_cell_angle_alpha 90
_cell_angle_beta 114.615(2)
_cell_angle_gamma 90
_cell_formula_units_Z 4
_cell_length_a 30.2957(17)
_cell_length_b 20.8495(10)
_cell_length_c 22.4448(12)
_cell_measurement_reflns_used 9984
_cell_measurement_temperature 190.0
_cell_measurement_theta_max 27.338
_cell_measurement_theta_min 2.424
_cell_volume 12888.9(12)
_computing_cell_refinement 'SAINT v8.37A (Bruker, 2015)'
_computing_data_reduction 'SAINT v8.37A (Bruker, 2015)'
_computing_molecular_graphics 'Olex2 1.3-alpha (Dolomanov et al., 2009)'
_computing_publication_material 'Olex2 1.3-alpha (Dolomanov et al., 2009)'
_computing_structure_refinement 'ShelXL 2018/3 (Sheldrick, 2015)'
_computing_structure_solution 'SHELXT 2018/2 (Sheldrick, 2018)'
_diffrn_ambient_temperature 190.0
_diffrn_measured_fraction_theta_full 0.999
_diffrn_measured_fraction_theta_max 0.997
_diffrn_measurement_device_type 'Bruker APEX-II CCD'
_diffrn_measurement_method '\f and \w scans'
_diffrn_radiation_type MoK\a
_diffrn_radiation_wavelength 0.71065
_diffrn_reflns_av_R_equivalents 0.0625
_diffrn_reflns_av_unetI/netI 0.0378
_diffrn_reflns_Laue_measured_fraction_full 0.999
_diffrn_reflns_Laue_measured_fraction_max 0.997
_diffrn_reflns_limit_h_max 39
_diffrn_reflns_limit_h_min -39
_diffrn_reflns_limit_k_max 27
_diffrn_reflns_limit_k_min -26
_diffrn_reflns_limit_l_max 27
_diffrn_reflns_limit_l_min -29
_diffrn_reflns_number 123394
_diffrn_reflns_point_group_measured_fraction_full 0.999
_diffrn_reflns_point_group_measured_fraction_max 0.997
_diffrn_reflns_theta_full 25.214
_diffrn_reflns_theta_max 27.521
_diffrn_reflns_theta_min 2.192
_diffrn_source_current 1.0
_diffrn_source_power 0.05
_diffrn_source_voltage 50.0
_diffrn_standards_number 0
_exptl_absorpt_coefficient_mu 1.992
_exptl_absorpt_correction_T_max 0.7456
_exptl_absorpt_correction_T_min 0.5965
_exptl_absorpt_correction_type multi-scan
_exptl_absorpt_process_details
;
SADABS-2014/5 (Bruker,2014/5) was used for absorption correction.
wR2(int) was 0.1398 before and 0.0657 after correction.
The Ratio of minimum to maximum transmission is 0.8000.
The \l/2 correction factor is Not present.
;
_exptl_crystal_colour 'clear light colourless'
_exptl_crystal_colour_lustre clear
_exptl_crystal_colour_modifier light
_exptl_crystal_colour_primary colourless
_exptl_crystal_density_diffrn 1.959
_exptl_crystal_description block
_exptl_crystal_F_000 7376
_exptl_crystal_size_max 0.2
_exptl_crystal_size_mid 0.2
_exptl_crystal_size_min 0.1
_refine_diff_density_max 0.974
_refine_diff_density_min -1.204
_refine_diff_density_rms 0.116
_refine_ls_extinction_method none
_refine_ls_goodness_of_fit_ref 1.019
_refine_ls_hydrogen_treatment constr
_refine_ls_matrix_type full
_refine_ls_number_parameters 948
_refine_ls_number_reflns 14827
_refine_ls_number_restraints 155
_refine_ls_restrained_S_all 1.021
_refine_ls_R_factor_all 0.0608
_refine_ls_R_factor_gt 0.0394
_refine_ls_shift/su_max 0.002
_refine_ls_shift/su_mean 0.000
_refine_ls_structure_factor_coef Fsqd
_refine_ls_weighting_details 'w=1/[\s^2^(Fo^2^)+(0.0364P)^2^+87.3217P] where P=(Fo^2^+2Fc^2^)/3'
_refine_ls_weighting_scheme calc
_refine_ls_wR_factor_gt 0.0869
_refine_ls_wR_factor_ref 0.0959
_reflns_Friedel_coverage 0.000
_reflns_number_gt 11327
_reflns_number_total 14827
_reflns_threshold_expression 'I > 2\s(I)'
_cod_data_source_file d0cc01195a2.cif
_cod_data_source_block a_CCDC1
_cod_depositor_comments 'Adding full bibliography for 7126053--7126055.cif.'
_cod_database_code 7126054
_shelx_shelxl_version_number 2018/3
_shelx_space_group_comment
;
The symmetry employed for this shelxl refinement is uniquely defined
by the following loop, which should always be used as a source of
symmetry information in preference to the above space-group names.
They are only intended as comments.
;
_shelx_estimated_absorpt_t_max 0.826
_shelx_estimated_absorpt_t_min 0.691
_olex2_refinement_description
;
1. Fixed Uiso
 At 1.2 times of:
  All C(H) groups
 At 1.5 times of:
  All C(H,H,H) groups
2. Restrained distances
 F7-F8 \\sim F7-F9 \\sim F9-F8
 with sigma of 0.02
 F7A-F8A \\sim F7A-F9A \\sim F9A-F8A
 with sigma of 0.02
 F13B-F14B \\sim F14B-F15B \\sim F15B-F13B
 with sigma of 0.02
 F13-F14 \\sim F14-F15 \\sim F15-F13
 with sigma of 0.02
 F13A-F14A \\sim F14A-F15A \\sim F15A-F13A
 with sigma of 0.02
 F13A-C35 \\sim F14A-C35 \\sim F15A-C35
 with sigma of 0.02
 F4A-F5A \\sim F5A-F6A \\sim F6A-F4A
 with sigma of 0.02
3. Uiso/Uaniso restraints and constraints
F7A \\sim F8A \\sim F9A: within 3A with sigma of 0.001 and sigma for terminal
atoms of 0.002 within 3A
F16B \\sim F17B \\sim F18B: within 3A with sigma of 0.001 and sigma for
terminal atoms of 0.002 within 3A
F16 \\sim F17 \\sim F18: within 3A with sigma of 0.001 and sigma for terminal
atoms of 0.002 within 3A
F16A \\sim F17A \\sim F18A: within 3A with sigma of 0.001 and sigma for
terminal atoms of 0.002 within 3A
C38 \\sim C39: within 2A with sigma of 0.001 and sigma for terminal atoms of
0.002 within 2A
F13B \\sim F14B \\sim F15B: within 3A with sigma of 0.001 and sigma for
terminal atoms of 0.002 within 3A
F13A \\sim F14A \\sim F15A: within 3A with sigma of 0.001 and sigma for
terminal atoms of 0.002 within 3A
F13 \\sim F14 \\sim F15: within 3A with sigma of 0.001 and sigma for terminal
atoms of 0.002 within 3A
Uanis(F7) = Uanis(F7A)
4. Others
 1*[Sof(F16)+Sof(F17)+Sof(F18)]+1*[Sof(F16A)+Sof(F17A)+Sof(F18A)]+1*[Sof(F16B)+
 Sof(F17B)+Sof(F18B)]=1 with esd of 0.0001
 1*[Sof(F13)+Sof(F14)+Sof(F15)]+1*[Sof(F13A)+Sof(F14A)+Sof(F15A)]+1*[Sof(F13B)+
 Sof(F14B)+Sof(F15B)]=1 with esd of 0.0001
 Sof(F16)=Sof(F17)=Sof(F18)=FVAR(1)
 Sof(F16A)=Sof(F17A)=Sof(F18A)=FVAR(2)
 Sof(F16B)=Sof(F17B)=Sof(F18B)=FVAR(3)
 Sof(F7A)=Sof(F8A)=Sof(F9A)=1-FVAR(4)
 Sof(F7)=Sof(F8)=Sof(F9)=FVAR(4)
 Sof(F13)=Sof(F14)=Sof(F15)=FVAR(5)
 Sof(F13A)=Sof(F14A)=Sof(F15A)=FVAR(6)
 Sof(F13B)=Sof(F14B)=Sof(F15B)=FVAR(7)
 Sof(F4A)=Sof(F5A)=Sof(F6A)=1-FVAR(8)
 Sof(F4)=Sof(F5)=Sof(F6)=FVAR(8)
 Sof(O2A)=1-FVAR(9)
 Sof(O2)=FVAR(9)
5.a Aromatic/amide H refined with riding coordinates:
 C2(H2), C3(H3), C5(H5), C6(H6), C11(H11), C12(H12), C14(H14), C15(H15),
 C20(H20), C21(H21), C23(H23), C24(H24), C40(H40)
5.b Fitted hexagon refined as free rotating group:
 C19(C20,C21,C22,C23,C24)
5.c Idealised Me refined as rotating group:
 C7(H7A,H7B,H7C), C8(H8A,H8B,H8C), C9(H9A,H9B,H9C), C16(H16A,H16B,H16C),
 C17(H17A,H17B,H17C), C18(H18A,H18B,H18C), C25(H25A,H25B,H25C), C26(H26A,H26B,
 H26C), C27(H27A,H27B,H27C), C41(H41A,H41B,H41C), C42(H42A,H42B,H42C)
;
_smtbx_masks_void_probe_radius 1.2
_smtbx_masks_void_truncation_radius 1.2
_olex2_submission_special_instructions 'No special instructions were received'

loop_
_space_group_symop_operation_xyz
'x, y, z'
'-x, y, -z+1/2'
'x+1/2, y+1/2, z'
'-x+1/2, y+1/2, -z+1/2'
'-x, -y, -z'
'x, -y, z-1/2'
'-x+1/2, -y+1/2, -z'
'x+1/2, -y+1/2, z-1/2'

loop_
_atom_site_label
_atom_site_type_symbol
_atom_site_fract_x
_atom_site_fract_y
_atom_site_fract_z
_atom_site_U_iso_or_equiv
_atom_site_adp_type
_atom_site_occupancy
_atom_site_site_symmetry_order
_atom_site_calc_flag
_atom_site_refinement_flags_posn
_atom_site_refinement_flags_adp
_atom_site_refinement_flags_occupancy
_atom_site_disorder_assembly
_atom_site_disorder_group
Ag1 Ag 0.28920(2) 0.60190(2) 0.47165(2) 0.03027(8) Uani 1 1 d . . . . .
Ag2 Ag 0.31768(2) 0.65504(2) 0.60639(2) 0.02907(8) Uani 1 1 d . . . . .
Ag3 Ag 0.36248(2) 0.78334(2) 0.59058(2) 0.03883(9) Uani 1 1 d . . . . .
Ag4 Ag 0.34819(2) 0.75999(2) 0.43883(2) 0.04011(9) Uani 1 1 d . . . . .
Ag5 Ag 0.23370(2) 0.71925(2) 0.39912(2) 0.02916(8) Uani 1 1 d . . . . .
Ag6 Ag 0.20789(2) 0.57352(2) 0.53463(2) 0.05089(12) Uani 1 1 d . . . . .
S1 S 0.35786(4) 0.68186(5) 0.53017(5) 0.0234(2) Uani 1 1 d . . . . .
S2 S 0.26531(4) 0.82663(4) 0.39247(4) 0.02115(19) Uani 1 1 d . . . . .
S3 S 0.19864(4) 0.62363(4) 0.42886(5) 0.02255(19) Uani 1 1 d . . . . .
F1 F 0.3895(2) 0.6895(2) 0.84442(18) 0.1081(17) Uani 1 1 d . . . . .
F2 F 0.44025(17) 0.7481(3) 0.8375(2) 0.129(2) Uani 1 1 d . . . . .
F3 F 0.3755(3) 0.7867(3) 0.8264(2) 0.175(4) Uani 1 1 d . . . . .
F4 F 0.5038(4) 0.9087(8) 0.5964(8) 0.104(5) Uani 0.57(4) 1 d . . P A 1
F4A F 0.4767(8) 0.9229(12) 0.5117(15) 0.120(10) Uani 0.43(4) 1 d D . P A 2
F5 F 0.4690(8) 0.9348(12) 0.4987(8) 0.142(10) Uani 0.57(4) 1 d . . P A 1
F5A F 0.4265(12) 0.9861(6) 0.5232(18) 0.122(8) Uani 0.43(4) 1 d D . P A 2
F6 F 0.4510(7) 0.9783(8) 0.5711(19) 0.142(9) Uani 0.57(4) 1 d . . P A 1
F6A F 0.4824(15) 0.946(2) 0.6058(8) 0.19(2) Uani 0.43(4) 1 d D . P A 2
F7 F 0.4423(6) 0.6742(7) 0.2900(8) 0.118(2) Uani 0.397(8) 1 d D . P B 1
F7A F 0.4092(4) 0.6814(5) 0.2618(5) 0.118(2) Uani 0.603(8) 1 d D U P B 2
F8 F 0.3895(5) 0.7496(6) 0.2529(5) 0.104(5) Uani 0.397(8) 1 d D . P B 1
F8A F 0.4340(4) 0.7754(5) 0.2961(6) 0.118(2) Uani 0.603(8) 1 d D U P B 2
F9 F 0.4602(4) 0.7725(6) 0.3321(6) 0.085(4) Uani 0.397(8) 1 d D . P B 1
F9A F 0.4765(3) 0.6951(5) 0.3418(5) 0.116(2) Uani 0.603(8) 1 d D U P B 2
F10 F 0.33924(11) 0.55974(14) 0.28568(14) 0.0489(7) Uani 1 1 d . . . . .
F11 F 0.30992(12) 0.65322(13) 0.24989(14) 0.0489(7) Uani 1 1 d . . . . .
F12 F 0.26295(11) 0.57187(16) 0.23516(14) 0.0529(8) Uani 1 1 d . . . . .
F13 F 0.2313(4) 0.3419(4) 0.6065(5) 0.086(2) Uani 0.439(3) 1 d D U P C 1
F13A F 0.2045(8) 0.3524(8) 0.6278(8) 0.119(4) Uani 0.317(3) 1 d D U P C 2
F13B F 0.1847(9) 0.3837(12) 0.6362(12) 0.123(6) Uani 0.244(3) 1 d D U P C 3
F14 F 0.1608(5) 0.3293(5) 0.5286(6) 0.084(2) Uani 0.439(3) 1 d D U P C 1
F14A F 0.1659(9) 0.3198(8) 0.5396(10) 0.119(4) Uani 0.317(3) 1 d D U P C 2
F14B F 0.2148(9) 0.3264(9) 0.5717(11) 0.124(6) Uani 0.244(3) 1 d D U P C 3
F15 F 0.1689(5) 0.3768(5) 0.6178(6) 0.082(2) Uani 0.439(3) 1 d D U P C 1
F15A F 0.1385(7) 0.3839(7) 0.5780(10) 0.118(4) Uani 0.317(3) 1 d D U P C 2
F15B F 0.1324(9) 0.3582(10) 0.5278(10) 0.123(6) Uani 0.244(3) 1 d D U P C 3
F16 F 0.3514(5) 0.3928(5) 0.5824(5) 0.0588(19) Uani 0.395(3) 1 d . U P D 1
F16A F 0.3700(6) 0.4013(8) 0.5812(7) 0.040(2) Uani 0.250(3) 1 d . U P D 2
F16B F 0.3878(5) 0.4200(5) 0.5980(7) 0.065(2) Uani 0.354(3) 1 d . U P D 3
F17 F 0.4086(4) 0.4490(4) 0.6521(5) 0.0621(18) Uani 0.395(3) 1 d . U P D 1
F17A F 0.3963(6) 0.4439(6) 0.6785(6) 0.041(2) Uani 0.250(3) 1 d . U P D 2
F17B F 0.3720(6) 0.4288(6) 0.6823(6) 0.064(2) Uani 0.354(3) 1 d . U P D 3
F18 F 0.3478(5) 0.4209(5) 0.6705(6) 0.0576(18) Uani 0.395(3) 1 d . U P D 1
F18A F 0.3227(5) 0.4046(6) 0.6323(7) 0.043(2) Uani 0.250(3) 1 d . U P D 2
F18B F 0.3199(5) 0.3918(5) 0.5930(6) 0.066(2) Uani 0.354(3) 1 d . U P D 3
O1 O 0.37369(14) 0.67307(17) 0.71961(17) 0.0519(9) Uani 1 1 d . . . . .
O2 O 0.3661(4) 0.7769(2) 0.7027(2) 0.071(3) Uani 0.824(18) 1 d . . P E 1
O3 O 0.42709(14) 0.8456(2) 0.59298(18) 0.0592(11) Uani 1 1 d . . . . .
O4 O 0.38845(15) 0.86841(19) 0.48643(18) 0.0584(11) Uani 1 1 d . . . . .
O5 O 0.38740(15) 0.76262(17) 0.37240(18) 0.0513(9) Uani 1 1 d . . . . .
O6 O 0.40674(15) 0.65943(18) 0.3852(2) 0.0668(12) Uani 1 1 d . . . . .
O7 O 0.28352(12) 0.66766(13) 0.34730(15) 0.0345(7) Uani 1 1 d . . . . .
O8 O 0.30636(12) 0.56682(13) 0.38025(14) 0.0334(7) Uani 1 1 d . . . . .
O9 O 0.19780(19) 0.48168(18) 0.5764(2) 0.0706(13) Uani 1 1 d . . . . .
O10 O 0.1926(2) 0.4268(2) 0.4888(2) 0.0845(16) Uani 1 1 d . . . . .
O11 O 0.31683(13) 0.50621(15) 0.53198(14) 0.0395(8) Uani 1 1 d . . . . .
O12 O 0.33861(15) 0.54532(15) 0.63355(16) 0.0493(9) Uani 1 1 d . . . . .
N1 N 0.53677(13) 0.51506(18) 0.65140(17) 0.0328(8) Uani 1 1 d . . . . .
N2 N 0.20890(13) 0.88637(16) 0.10610(16) 0.0281(8) Uani 1 1 d . . . . .
N3 N 0.11931(15) 0.4457(2) 0.1955(2) 0.0451(11) Uani 1 1 d . . . . .
C1 C 0.41189(14) 0.63550(18) 0.56554(19) 0.0222(8) Uani 1 1 d . . . . .
C2 C 0.41510(14) 0.57823(19) 0.5361(2) 0.0262(8) Uani 1 1 d . . . . .
H2 H 0.389260 0.565490 0.496195 0.031 Uiso 1 1 calc R U . . .
C3 C 0.45558(15) 0.5396(2) 0.5645(2) 0.0279(9) Uani 1 1 d . . . . .
H3 H 0.457292 0.500077 0.544456 0.034 Uiso 1 1 calc R U . . .
C4 C 0.49347(14) 0.55842(19) 0.6218(2) 0.0262(8) Uani 1 1 d . . . . .
C5 C 0.49162(16) 0.6156(2) 0.6510(2) 0.0367(10) Uani 1 1 d . . . . .
H5 H 0.518198 0.628728 0.690028 0.044 Uiso 1 1 calc R U . . .
C6 C 0.45045(16) 0.6544(2) 0.6230(2) 0.0337(10) Uani 1 1 d . . . . .
H6 H 0.448834 0.693739 0.643343 0.040 Uiso 1 1 calc R U . . .
C7 C 0.55540(19) 0.4970(3) 0.6010(3) 0.0493(13) Uani 1 1 d . . . . .
H7A H 0.530334 0.472889 0.565483 0.074 Uiso 1 1 calc R U . . .
H7B H 0.584522 0.470365 0.621572 0.074 Uiso 1 1 calc R U . . .
H7C H 0.563449 0.535952 0.583206 0.074 Uiso 1 1 calc R U . . .
C8 C 0.5216(2) 0.4531(3) 0.6715(3) 0.0580(15) Uani 1 1 d . . . . .
H8A H 0.507928 0.461793 0.703253 0.087 Uiso 1 1 calc R U . . .
H8B H 0.549922 0.424934 0.691422 0.087 Uiso 1 1 calc R U . . .
H8C H 0.497084 0.432027 0.632796 0.087 Uiso 1 1 calc R U . . .
C9 C 0.5775(2) 0.5432(3) 0.7102(3) 0.067(2) Uani 1 1 d . . . . .
H9A H 0.590230 0.581214 0.696914 0.101 Uiso 1 1 calc R U . . .
H9B H 0.603413 0.511382 0.729109 0.101 Uiso 1 1 calc R U . . .
H9C H 0.565410 0.555478 0.742830 0.101 Uiso 1 1 calc R U . . .
C10 C 0.24748(14) 0.84283(17) 0.30728(18) 0.0201(7) Uani 1 1 d . . . . .
C11 C 0.25241(17) 0.79636(19) 0.2661(2) 0.0312(10) Uani 1 1 d . . . . .
H11 H 0.264707 0.755199 0.283127 0.037 Uiso 1 1 calc R U . . .
C12 C 0.23959(18) 0.8095(2) 0.2007(2) 0.0348(10) Uani 1 1 d . . . . .
H12 H 0.243066 0.777552 0.172784 0.042 Uiso 1 1 calc R U . . .
C13 C 0.22162(15) 0.86953(18) 0.17610(18) 0.0243(8) Uani 1 1 d . . . . .
C14 C 0.21736(17) 0.91629(19) 0.2167(2) 0.0305(9) Uani 1 1 d . . . . .
H14 H 0.205790 0.957722 0.199755 0.037 Uiso 1 1 calc R U . . .
C15 C 0.22984(16) 0.90305(19) 0.28179(19) 0.0280(9) Uani 1 1 d . . . . .
H15 H 0.226388 0.935248 0.309501 0.034 Uiso 1 1 calc R U . . .
C16 C 0.2084(2) 0.8293(2) 0.0655(2) 0.0470(13) Uani 1 1 d . . . . .
H16A H 0.240906 0.810354 0.082251 0.070 Uiso 1 1 calc R U . . .
H16B H 0.198495 0.842509 0.019896 0.070 Uiso 1 1 calc R U . . .
H16C H 0.185308 0.797465 0.067900 0.070 Uiso 1 1 calc R U . . .
C17 C 0.15951(16) 0.9178(2) 0.0760(2) 0.0347(10) Uani 1 1 d . . . . .
H17A H 0.135139 0.888447 0.078740 0.052 Uiso 1 1 calc R U . . .
H17B H 0.151308 0.927824 0.029932 0.052 Uiso 1 1 calc R U . . .
H17C H 0.160029 0.957391 0.099758 0.052 Uiso 1 1 calc R U . . .
C18 C 0.24649(17) 0.9330(2) 0.1037(2) 0.0355(10) Uani 1 1 d . . . . .
H18A H 0.246102 0.972109 0.127695 0.053 Uiso 1 1 calc R U . . .
H18B H 0.238958 0.943759 0.058002 0.053 Uiso 1 1 calc R U . . .
H18C H 0.278737 0.913237 0.123922 0.053 Uiso 1 1 calc R U . . .
C19 C 0.17326(10) 0.57368(11) 0.35804(10) 0.0228(8) Uani 1 1 d G . . . .
C20 C 0.14939(11) 0.51774(12) 0.36124(11) 0.0319(9) Uani 1 1 d G . . . .
H20 H 0.145659 0.507478 0.400125 0.038 Uiso 1 1 calc R U . . .
C21 C 0.13096(11) 0.47681(11) 0.30754(13) 0.0376(10) Uani 1 1 d G . . . .
H21 H 0.114645 0.438576 0.309722 0.045 Uiso 1 1 calc R U . . .
C22 C 0.13642(11) 0.49182(12) 0.25063(11) 0.0338(10) Uani 1 1 d G . . . .
C23 C 0.16029(11) 0.54777(14) 0.24743(10) 0.0353(10) Uani 1 1 d G . . . .
H23 H 0.164020 0.558026 0.208545 0.042 Uiso 1 1 calc R U . . .
C24 C 0.17872(10) 0.58869(11) 0.30114(12) 0.0322(9) Uani 1 1 d G . . . .
H24 H 0.195035 0.626929 0.298948 0.039 Uiso 1 1 calc R U . . .
C25 C 0.0678(2) 0.4339(4) 0.1718(4) 0.092(3) Uani 1 1 d . . . . .
H25A H 0.060553 0.417871 0.207882 0.138 Uiso 1 1 calc R U . . .
H25B H 0.057866 0.401856 0.136718 0.138 Uiso 1 1 calc R U . . .
H25C H 0.049928 0.473871 0.154921 0.138 Uiso 1 1 calc R U . . .
C26 C 0.1451(3) 0.3821(3) 0.2205(4) 0.096(3) Uani 1 1 d . . . . .
H26A H 0.180339 0.388917 0.239372 0.144 Uiso 1 1 calc R U . . .
H26B H 0.135963 0.351659 0.184081 0.144 Uiso 1 1 calc R U . . .
H26C H 0.135728 0.364938 0.254174 0.144 Uiso 1 1 calc R U . . .
C27 C 0.1336(4) 0.4622(5) 0.1428(4) 0.126(4) Uani 1 1 d . . . . .
H27A H 0.117331 0.501938 0.121564 0.190 Uiso 1 1 calc R U . . .
H27B H 0.124209 0.427446 0.110453 0.190 Uiso 1 1 calc R U . . .
H27C H 0.168858 0.468275 0.160921 0.190 Uiso 1 1 calc R U . . .
C28 C 0.3749(2) 0.7277(2) 0.7373(2) 0.0458(13) Uani 1 1 d . . . . .
C29 C 0.3934(2) 0.7393(3) 0.8115(3) 0.0509(13) Uani 1 1 d . . . . .
C30 C 0.42021(19) 0.8748(3) 0.5420(2) 0.0445(12) Uani 1 1 d . . . . .
C31 C 0.4573(3) 0.9282(4) 0.5495(3) 0.080(2) Uani 1 1 d . . . . .
C32 C 0.33452(16) 0.50381(19) 0.5923(2) 0.0289(9) Uani 1 1 d . . . . .
C33 C 0.3569(2) 0.4391(2) 0.6214(2) 0.0441(13) Uani 1 1 d . . . . .
C34 C 0.1921(2) 0.4341(2) 0.5424(3) 0.0498(13) Uani 1 1 d . . . . .
C35 C 0.1808(4) 0.3730(3) 0.5701(3) 0.086(3) Uani 1 1 d D . . . .
C36 C 0.29796(15) 0.61338(19) 0.3425(2) 0.0266(9) Uani 1 1 d . . . . .
C37 C 0.30317(16) 0.6004(2) 0.2781(2) 0.0308(9) Uani 1 1 d . . . . .
C38 C 0.4051(2) 0.7118(3) 0.3630(3) 0.0608(12) Uani 1 1 d . U . . .
C39 C 0.4283(3) 0.7205(3) 0.3163(4) 0.0640(12) Uani 1 1 d . U . . .
O13 O 0.53741(14) 0.60881(18) 0.4910(2) 0.0557(10) Uani 1 1 d . . . . .
N29 N 0.52540(18) 0.7154(2) 0.4927(3) 0.0612(14) Uani 1 1 d . . . . .
C40 C 0.5157(2) 0.6556(3) 0.4986(3) 0.0465(12) Uani 1 1 d . . . . .
H40 H 0.489251 0.647273 0.509858 0.056 Uiso 1 1 calc R U . . .
C41 C 0.5642(3) 0.7316(5) 0.4759(6) 0.143(5) Uani 1 1 d . . . . .
H41A H 0.551178 0.750285 0.431870 0.214 Uiso 1 1 calc R U . . .
H41B H 0.582790 0.692877 0.476756 0.214 Uiso 1 1 calc R U . . .
H41C H 0.585446 0.762772 0.507536 0.214 Uiso 1 1 calc R U . . .
C42 C 0.4977(3) 0.7673(3) 0.5044(4) 0.107(3) Uani 1 1 d . . . . .
H42A H 0.482750 0.793553 0.464768 0.161 Uiso 1 1 calc R U . . .
H42B H 0.519358 0.793963 0.540718 0.161 Uiso 1 1 calc R U . . .
H42C H 0.472212 0.749123 0.515529 0.161 Uiso 1 1 calc R U . . .
O2A O 0.3361(10) 0.7719(9) 0.7198(10) 0.040(9) Uani 0.176(18) 1 d . . P E 2

loop_
_atom_site_aniso_label
_atom_site_aniso_U_11
_atom_site_aniso_U_22
_atom_site_aniso_U_33
_atom_site_aniso_U_23
_atom_site_aniso_U_13
_atom_site_aniso_U_12
Ag1 0.03199(17) 0.03124(17) 0.02309(16) 0.00029(12) 0.00701(13) 0.00290(13)
Ag2 0.03594(17) 0.02699(16) 0.02880(17) -0.00020(12) 0.01796(14) 0.00160(13)
Ag3 0.0442(2) 0.02760(17) 0.0494(2) -0.00671(15) 0.02423(17) 0.00212(15)
Ag4 0.0448(2) 0.0398(2) 0.03503(19) 0.01075(15) 0.01596(16) 0.00254(16)
Ag5 0.03993(19) 0.01786(14) 0.03599(18) 0.00189(12) 0.02207(15) -0.00217(13)
Ag6 0.0983(3) 0.02583(18) 0.0318(2) -0.00229(14) 0.0304(2) -0.01629(19)
S1 0.0246(5) 0.0214(5) 0.0250(5) 0.0035(4) 0.0112(4) 0.0040(4)
S2 0.0289(5) 0.0177(4) 0.0156(4) 0.0017(3) 0.0081(4) -0.0011(4)
S3 0.0301(5) 0.0183(4) 0.0203(5) -0.0015(3) 0.0115(4) -0.0017(4)
F1 0.161(5) 0.117(4) 0.043(2) 0.007(2) 0.039(3) -0.042(3)
F2 0.075(3) 0.242(7) 0.047(2) -0.009(3) 0.000(2) -0.058(4)
F3 0.321(10) 0.133(5) 0.072(3) -0.005(3) 0.082(5) 0.120(6)
F4 0.051(6) 0.133(11) 0.111(9) -0.010(7) 0.018(5) -0.047(6)
F4A 0.102(12) 0.119(13) 0.19(2) 0.042(13) 0.114(15) -0.004(10)
F5 0.167(15) 0.179(17) 0.062(7) 0.017(8) 0.028(7) -0.124(14)
F5A 0.139(18) 0.042(6) 0.17(2) -0.015(9) 0.045(16) -0.040(8)
F6 0.100(12) 0.068(7) 0.23(3) -0.065(12) 0.041(14) -0.039(7)
F6A 0.19(3) 0.24(4) 0.057(9) 0.009(15) -0.015(14) -0.17(3)
F7 0.115(5) 0.144(5) 0.116(5) -0.005(4) 0.068(4) 0.014(4)
F7A 0.115(5) 0.144(5) 0.116(5) -0.005(4) 0.068(4) 0.014(4)
F8 0.159(13) 0.124(11) 0.056(7) 0.002(6) 0.070(8) -0.025(9)
F8A 0.116(5) 0.142(5) 0.117(5) -0.002(4) 0.070(4) 0.013(4)
F9 0.056(6) 0.112(9) 0.094(9) 0.014(7) 0.040(6) -0.024(6)
F9A 0.112(5) 0.143(5) 0.115(5) -0.003(4) 0.069(4) 0.014(4)
F10 0.0547(18) 0.0500(17) 0.0510(17) 0.0018(14) 0.0310(15) 0.0215(14)
F11 0.079(2) 0.0409(16) 0.0414(16) 0.0125(13) 0.0391(16) 0.0076(15)
F12 0.0516(18) 0.069(2) 0.0332(15) -0.0103(14) 0.0125(14) -0.0028(15)
F13 0.151(6) 0.045(3) 0.053(3) 0.000(3) 0.032(4) -0.033(4)
F13A 0.192(11) 0.066(6) 0.108(9) 0.028(6) 0.071(9) -0.042(7)
F13B 0.171(13) 0.074(8) 0.085(9) -0.016(7) 0.014(9) -0.073(8)
F14 0.150(6) 0.041(3) 0.051(3) -0.002(3) 0.033(4) -0.036(4)
F14A 0.191(11) 0.065(6) 0.108(9) 0.027(6) 0.071(9) -0.043(7)
F14B 0.171(13) 0.074(8) 0.086(9) -0.016(7) 0.013(9) -0.072(8)
F15 0.149(6) 0.043(3) 0.049(3) -0.001(3) 0.037(4) -0.036(4)
F15A 0.191(11) 0.066(6) 0.109(9) 0.027(6) 0.073(9) -0.043(7)
F15B 0.170(13) 0.074(8) 0.085(9) -0.016(7) 0.013(9) -0.074(8)
F16 0.089(5) 0.048(3) 0.045(3) 0.013(3) 0.032(4) 0.019(3)
F16A 0.068(6) 0.032(4) 0.015(3) 0.001(3) 0.013(4) 0.013(4)
F16B 0.095(6) 0.041(4) 0.060(5) 0.008(3) 0.032(4) 0.015(4)
F17 0.087(5) 0.051(3) 0.049(3) 0.016(3) 0.030(4) 0.018(3)
F17A 0.069(6) 0.034(4) 0.015(3) 0.003(3) 0.011(4) 0.013(4)
F17B 0.095(6) 0.040(4) 0.057(5) 0.009(3) 0.031(5) 0.013(4)
F18 0.088(5) 0.049(3) 0.043(3) 0.017(3) 0.034(4) 0.016(3)
F18A 0.070(6) 0.035(4) 0.019(3) 0.005(3) 0.011(4) 0.011(4)
F18B 0.096(6) 0.039(3) 0.060(5) 0.009(3) 0.029(4) 0.011(4)
O1 0.066(2) 0.039(2) 0.0336(19) 0.0026(15) 0.0049(17) 0.0003(17)
O2 0.133(7) 0.034(3) 0.031(3) 0.0044(19) 0.020(3) 0.014(3)
O3 0.045(2) 0.080(3) 0.043(2) 0.008(2) 0.0091(17) -0.017(2)
O4 0.068(3) 0.054(2) 0.038(2) 0.0024(17) 0.0065(19) -0.020(2)
O5 0.072(3) 0.041(2) 0.051(2) 0.0085(16) 0.036(2) 0.0046(18)
O6 0.061(3) 0.038(2) 0.082(3) 0.016(2) 0.012(2) 0.0024(18)
O7 0.0514(19) 0.0215(15) 0.0397(18) 0.0042(12) 0.0281(16) 0.0069(13)
O8 0.0491(19) 0.0218(14) 0.0296(16) 0.0046(12) 0.0166(14) 0.0044(13)
O9 0.130(4) 0.030(2) 0.058(3) 0.0001(18) 0.045(3) -0.016(2)
O10 0.148(5) 0.056(3) 0.066(3) 0.000(2) 0.061(3) -0.017(3)
O11 0.058(2) 0.0287(16) 0.0222(16) 0.0032(12) 0.0066(15) 0.0007(15)
O12 0.089(3) 0.0301(17) 0.0296(17) -0.0001(14) 0.0257(18) 0.0109(18)
N1 0.0296(19) 0.036(2) 0.0284(19) 0.0036(15) 0.0078(16) 0.0101(16)
N2 0.038(2) 0.0271(18) 0.0188(17) 0.0043(13) 0.0109(15) 0.0010(15)
N3 0.039(2) 0.052(3) 0.039(2) -0.027(2) 0.0113(19) -0.0020(19)
C1 0.0242(19) 0.0213(18) 0.024(2) 0.0042(15) 0.0130(16) 0.0021(15)
C2 0.023(2) 0.030(2) 0.023(2) -0.0018(16) 0.0069(16) 0.0047(17)
C3 0.028(2) 0.027(2) 0.029(2) -0.0024(17) 0.0120(18) 0.0052(17)
C4 0.023(2) 0.027(2) 0.029(2) 0.0032(16) 0.0110(17) 0.0036(16)
C5 0.029(2) 0.038(2) 0.033(2) -0.0089(19) 0.0037(19) 0.0053(19)
C6 0.031(2) 0.030(2) 0.032(2) -0.0080(18) 0.0058(19) 0.0085(18)
C7 0.040(3) 0.065(3) 0.045(3) 0.008(3) 0.020(2) 0.025(3)
C8 0.069(4) 0.045(3) 0.061(4) 0.022(3) 0.028(3) 0.019(3)
C9 0.040(3) 0.066(4) 0.060(4) -0.024(3) -0.014(3) 0.023(3)
C10 0.0244(19) 0.0188(18) 0.0182(18) 0.0015(14) 0.0100(15) -0.0038(15)
C11 0.055(3) 0.0177(19) 0.023(2) 0.0041(15) 0.018(2) 0.0074(18)
C12 0.061(3) 0.020(2) 0.026(2) -0.0015(16) 0.021(2) 0.005(2)
C13 0.032(2) 0.0225(19) 0.0180(19) 0.0045(15) 0.0095(16) -0.0018(16)
C14 0.046(3) 0.0205(19) 0.026(2) 0.0047(16) 0.0155(19) 0.0086(18)
C15 0.042(2) 0.0214(19) 0.022(2) 0.0012(16) 0.0146(18) 0.0073(17)
C16 0.082(4) 0.038(3) 0.020(2) -0.0016(19) 0.020(2) 0.005(3)
C17 0.033(2) 0.043(3) 0.024(2) 0.0060(18) 0.0073(18) -0.001(2)
C18 0.036(2) 0.043(3) 0.030(2) 0.0099(19) 0.016(2) -0.001(2)
C19 0.029(2) 0.0200(18) 0.0192(19) -0.0029(14) 0.0096(16) 0.0039(16)
C20 0.043(3) 0.025(2) 0.030(2) -0.0053(17) 0.017(2) -0.0071(19)
C21 0.045(3) 0.028(2) 0.041(3) -0.0099(19) 0.019(2) -0.007(2)
C22 0.030(2) 0.037(2) 0.031(2) -0.0144(19) 0.0092(19) 0.0025(19)
C23 0.036(2) 0.046(3) 0.023(2) -0.0080(19) 0.0124(19) -0.004(2)
C24 0.038(2) 0.034(2) 0.025(2) -0.0024(17) 0.0139(19) -0.0077(19)
C25 0.047(4) 0.129(7) 0.085(5) -0.072(5) 0.014(4) -0.021(4)
C26 0.110(6) 0.065(5) 0.088(5) -0.045(4) 0.015(5) 0.014(4)
C27 0.165(9) 0.168(9) 0.082(6) -0.088(6) 0.087(6) -0.085(8)
C28 0.050(3) 0.038(3) 0.034(3) 0.003(2) 0.002(2) 0.001(2)
C29 0.055(3) 0.055(3) 0.036(3) -0.006(2) 0.014(3) -0.007(3)
C30 0.044(3) 0.048(3) 0.038(3) -0.004(2) 0.013(2) -0.010(2)
C31 0.101(6) 0.088(6) 0.050(4) -0.015(4) 0.030(4) -0.051(5)
C32 0.039(2) 0.023(2) 0.026(2) 0.0004(16) 0.0146(19) -0.0001(17)
C33 0.079(4) 0.029(2) 0.024(2) 0.0002(19) 0.021(3) 0.009(2)
C34 0.071(4) 0.037(3) 0.041(3) 0.006(2) 0.021(3) -0.011(3)
C35 0.164(9) 0.043(4) 0.052(4) -0.005(3) 0.045(5) -0.025(5)
C36 0.030(2) 0.022(2) 0.027(2) 0.0004(16) 0.0116(18) -0.0008(16)
C37 0.035(2) 0.028(2) 0.031(2) 0.0038(17) 0.0151(19) 0.0093(18)
C38 0.078(3) 0.038(2) 0.081(3) -0.006(2) 0.047(3) -0.001(2)
C39 0.081(3) 0.040(2) 0.083(3) -0.008(2) 0.046(3) 0.000(2)
O13 0.059(2) 0.041(2) 0.061(2) 0.0022(18) 0.020(2) 0.0104(18)
N29 0.047(3) 0.039(2) 0.073(3) 0.005(2) 0.000(2) -0.005(2)
C40 0.047(3) 0.044(3) 0.042(3) 0.003(2) 0.013(2) 0.002(2)
C41 0.072(6) 0.102(7) 0.227(13) 0.075(8) 0.035(7) -0.011(5)
C42 0.122(7) 0.055(4) 0.082(5) -0.014(4) -0.020(5) 0.035(4)
O2A 0.055(16) 0.040(11) 0.009(10) -0.006(7) -0.005(9) 0.004(9)

loop_
_atom_type_symbol
_atom_type_description
_atom_type_scat_dispersion_real
_atom_type_scat_dispersion_imag
_atom_type_scat_source
C C 0.0033 0.0016 'International Tables Vol C Tables 4.2.6.8 and 6.1.1.4'
H H 0.0000 0.0000 'International Tables Vol C Tables 4.2.6.8 and 6.1.1.4'
Ag Ag -0.8971 1.1015 'International Tables Vol C Tables 4.2.6.8 and 6.1.1.4'
F F 0.0171 0.0103 'International Tables Vol C Tables 4.2.6.8 and 6.1.1.4'
N N 0.0061 0.0033 'International Tables Vol C Tables 4.2.6.8 and 6.1.1.4'
O O 0.0106 0.0060 'International Tables Vol C Tables 4.2.6.8 and 6.1.1.4'
S S 0.1246 0.1234 'International Tables Vol C Tables 4.2.6.8 and 6.1.1.4'

loop_
_geom_angle_atom_site_label_1
_geom_angle_atom_site_label_2
_geom_angle_atom_site_label_3
_geom_angle
_geom_angle_site_symmetry_1
_geom_angle_site_symmetry_3
_geom_angle_publ_flag
Ag2 Ag1 Ag5 96.082(13) . . ?
Ag2 Ag1 Ag6 66.018(12) . . ?
Ag5 Ag1 Ag6 91.613(13) . . ?
S1 Ag1 Ag2 53.81(2) . . ?
S1 Ag1 Ag5 84.28(2) . . ?
S1 Ag1 Ag6 118.66(3) . . ?
S3 Ag1 Ag2 97.32(2) . . ?
S3 Ag1 Ag5 51.90(2) . . ?
S3 Ag1 Ag6 47.62(2) . . ?
S3 Ag1 S1 126.60(3) . . ?
O8 Ag1 Ag2 153.17(8) . . ?
O8 Ag1 Ag5 93.18(7) . . ?
O8 Ag1 Ag6 138.90(8) . . ?
O8 Ag1 S1 102.44(8) . . ?
O8 Ag1 S3 108.15(8) . . ?
O11 Ag1 Ag2 81.31(7) . . ?
O11 Ag1 Ag5 167.29(9) . . ?
O11 Ag1 Ag6 75.94(9) . . ?
O11 Ag1 S1 103.76(8) . . ?
O11 Ag1 S3 115.88(9) . . ?
O11 Ag1 O8 94.62(10) . . ?
Ag1 Ag2 Ag3 99.222(13) . . ?
Ag1 Ag2 Ag5 110.663(13) . 7_566 ?
Ag5 Ag2 Ag3 59.179(11) 7_566 . ?
S1 Ag2 Ag1 54.41(2) . . ?
S1 Ag2 Ag3 51.31(2) . . ?
S1 Ag2 Ag5 99.46(2) . 7_566 ?
S1 Ag2 S2 136.35(3) . 7_566 ?
S2 Ag2 Ag1 101.25(2) 7_566 . ?
S2 Ag2 Ag3 110.69(2) 7_566 . ?
S2 Ag2 Ag5 51.58(2) 7_566 7_566 ?
O1 Ag2 Ag1 153.88(10) . . ?
O1 Ag2 Ag3 80.61(9) . . ?
O1 Ag2 Ag5 91.84(9) . 7_566 ?
O1 Ag2 S1 110.42(10) . . ?
O1 Ag2 S2 103.20(10) . 7_566 ?
O12 Ag2 Ag1 80.63(8) . . ?
O12 Ag2 Ag3 141.09(10) . . ?
O12 Ag2 Ag5 156.85(9) . 7_566 ?
O12 Ag2 S1 103.44(9) . . ?
O12 Ag2 S2 107.41(10) . 7_566 ?
O12 Ag2 O1 83.42(12) . . ?
Ag2 Ag3 Ag4 96.681(13) . . ?
Ag5 Ag3 Ag2 59.389(11) 7_566 . ?
Ag5 Ag3 Ag4 111.231(15) 7_566 . ?
S1 Ag3 Ag2 52.94(2) . . ?
S1 Ag3 Ag4 49.85(2) . . ?
S1 Ag3 Ag5 100.94(3) . 7_566 ?
S1 Ag3 S3 132.21(3) . 7_566 ?
S3 Ag3 Ag2 110.53(3) 7_566 . ?
S3 Ag3 Ag4 99.21(2) 7_566 . ?
S3 Ag3 Ag5 51.76(2) 7_566 7_566 ?
O2 Ag3 Ag2 70.81(15) . . ?
O2 Ag3 Ag4 167.46(14) . . ?
O2 Ag3 Ag5 63.7(2) . 7_566 ?
O2 Ag3 S1 118.46(11) . . ?
O2 Ag3 S3 86.44(17) . 7_566 ?
O3 Ag3 Ag2 152.32(11) . . ?
O3 Ag3 Ag4 81.57(10) . . ?
O3 Ag3 Ag5 146.77(11) . 7_566 ?
O3 Ag3 S1 110.05(11) . . ?
O3 Ag3 S3 96.96(11) . 7_566 ?
O3 Ag3 O2 109.0(2) . . ?
Ag3 Ag4 Ag5 89.312(13) . . ?
S1 Ag4 Ag3 48.46(2) . . ?
S1 Ag4 Ag5 78.95(2) . . ?
S1 Ag4 S2 114.95(3) . . ?
S1 Ag4 O4 110.63(9) . . ?
S2 Ag4 Ag3 91.34(2) . . ?
S2 Ag4 Ag5 47.14(2) . . ?
O4 Ag4 Ag3 66.76(9) . . ?
O4 Ag4 Ag5 126.71(10) . . ?
O4 Ag4 S2 84.90(10) . . ?
O5 Ag4 Ag3 143.26(11) . . ?
O5 Ag4 Ag5 127.42(11) . . ?
O5 Ag4 S1 129.24(10) . . ?
O5 Ag4 S2 113.40(10) . . ?
O5 Ag4 O4 87.95(14) . . ?
Ag1 Ag5 Ag4 77.171(12) . . ?
Ag2 Ag5 Ag1 151.959(15) 7_566 . ?
Ag2 Ag5 Ag4 104.604(13) 7_566 . ?
Ag3 Ag5 Ag1 106.369(13) 7_566 . ?
Ag3 Ag5 Ag2 61.433(11) 7_566 7_566 ?
Ag3 Ag5 Ag4 156.961(15) 7_566 . ?
S2 Ag5 Ag1 128.57(3) . . ?
S2 Ag5 Ag2 54.30(2) . 7_566 ?
S2 Ag5 Ag3 115.65(3) . 7_566 ?
S2 Ag5 Ag4 52.66(2) . . ?
S2 Ag5 S3 165.58(3) . . ?
S2 Ag5 O7 92.15(7) . . ?
S3 Ag5 Ag1 53.84(2) . . ?
S3 Ag5 Ag2 115.93(3) . 7_566 ?
S3 Ag5 Ag3 55.18(2) . 7_566 ?
S3 Ag5 Ag4 130.71(3) . . ?
S3 Ag5 O7 100.88(7) . . ?
O7 Ag5 Ag1 66.12(7) . . ?
O7 Ag5 Ag2 138.93(7) . 7_566 ?
O7 Ag5 Ag3 144.80(8) . 7_566 ?
O7 Ag5 Ag4 57.86(8) . . ?
S2 Ag6 Ag1 91.87(3) 7_566 . ?
S3 Ag6 Ag1 48.67(2) . . ?
S3 Ag6 S2 98.46(3) . 7_566 ?
O9 Ag6 Ag1 125.86(13) . . ?
O9 Ag6 S2 119.79(11) . 7_566 ?
O9 Ag6 S3 141.68(11) . . ?
Ag2 S1 Ag1 71.78(3) . . ?
Ag3 S1 Ag1 133.10(4) . . ?
Ag3 S1 Ag2 75.76(3) . . ?
Ag3 S1 Ag4 81.70(3) . . ?
Ag4 S1 Ag1 101.99(4) . . ?
Ag4 S1 Ag2 139.34(4) . . ?
C1 S1 Ag1 105.97(13) . . ?
C1 S1 Ag2 100.94(13) . . ?
C1 S1 Ag3 112.77(14) . . ?
C1 S1 Ag4 118.99(13) . . ?
Ag2 S2 Ag4 147.49(4) 7_566 . ?
Ag2 S2 Ag6 85.61(3) 7_566 7_566 ?
Ag5 S2 Ag2 74.12(3) . 7_566 ?
Ag5 S2 Ag4 80.20(3) . . ?
Ag5 S2 Ag6 136.68(4) . 7_566 ?
Ag6 S2 Ag4 100.22(3) 7_566 . ?
C10 S2 Ag2 97.02(13) . 7_566 ?
C10 S2 Ag4 109.30(13) . . ?
C10 S2 Ag5 106.52(12) . . ?
C10 S2 Ag6 113.78(12) . 7_566 ?
Ag1 S3 Ag3 141.31(4) . 7_566 ?
Ag5 S3 Ag1 74.26(3) . . ?
Ag5 S3 Ag3 73.06(3) . 7_566 ?
Ag5 S3 Ag6 134.50(4) . . ?
Ag6 S3 Ag1 83.70(3) . . ?
Ag6 S3 Ag3 105.21(4) . 7_566 ?
C19 S3 Ag1 103.26(10) . . ?
C19 S3 Ag3 105.93(10) . 7_566 ?
C19 S3 Ag5 107.68(9) . . ?
C19 S3 Ag6 115.99(9) . . ?
C28 O1 Ag2 113.9(3) . . ?
C28 O2 Ag3 125.9(5) . . ?
C30 O3 Ag3 115.9(3) . . ?
C30 O4 Ag4 123.6(3) . . ?
C38 O5 Ag4 118.3(4) . . ?
C36 O7 Ag5 137.7(3) . . ?
C36 O8 Ag1 106.6(3) . . ?
C34 O9 Ag6 116.7(4) . . ?
C32 O11 Ag1 123.6(3) . . ?
C32 O12 Ag2 123.2(3) . . ?
C4 N1 C7 110.5(3) . . ?
C4 N1 C8 109.3(4) . . ?
C8 N1 C7 105.5(4) . . ?
C9 N1 C4 113.6(4) . . ?
C9 N1 C7 109.3(4) . . ?
C9 N1 C8 108.4(4) . . ?
C13 N2 C17 110.2(3) . . ?
C13 N2 C18 108.6(3) . . ?
C16 N2 C13 112.7(3) . . ?
C16 N2 C17 108.4(4) . . ?
C16 N2 C18 107.9(4) . . ?
C17 N2 C18 109.0(3) . . ?
C22 N3 C26 108.0(4) . . ?
C25 N3 C22 111.5(4) . . ?
C25 N3 C26 107.3(6) . . ?
C25 N3 C27 112.5(6) . . ?
C27 N3 C22 114.0(4) . . ?
C27 N3 C26 102.9(6) . . ?
C2 C1 S1 119.3(3) . . ?
C2 C1 C6 119.2(4) . . ?
C6 C1 S1 121.5(3) . . ?
C1 C2 H2 119.7 . . ?
C3 C2 C1 120.5(4) . . ?
C3 C2 H2 119.7 . . ?
C2 C3 H3 120.1 . . ?
C4 C3 C2 119.9(4) . . ?
C4 C3 H3 120.1 . . ?
C3 C4 N1 118.4(4) . . ?
C5 C4 N1 120.9(4) . . ?
C5 C4 C3 120.7(4) . . ?
C4 C5 H5 120.2 . . ?
C4 C5 C6 119.6(4) . . ?
C6 C5 H5 120.2 . . ?
C1 C6 C5 120.1(4) . . ?
C1 C6 H6 119.9 . . ?
C5 C6 H6 119.9 . . ?
N1 C7 H7A 109.5 . . ?
N1 C7 H7B 109.5 . . ?
N1 C7 H7C 109.5 . . ?
H7A C7 H7B 109.5 . . ?
H7A C7 H7C 109.5 . . ?
H7B C7 H7C 109.5 . . ?
N1 C8 H8A 109.5 . . ?
N1 C8 H8B 109.5 . . ?
N1 C8 H8C 109.5 . . ?
H8A C8 H8B 109.5 . . ?
H8A C8 H8C 109.5 . . ?
H8B C8 H8C 109.5 . . ?
N1 C9 H9A 109.5 . . ?
N1 C9 H9B 109.5 . . ?
N1 C9 H9C 109.5 . . ?
H9A C9 H9B 109.5 . . ?
H9A C9 H9C 109.5 . . ?
H9B C9 H9C 109.5 . . ?
C11 C10 S2 120.7(3) . . ?
C11 C10 C15 119.0(3) . . ?
C15 C10 S2 120.2(3) . . ?
C10 C11 H11 119.7 . . ?
C12 C11 C10 120.6(4) . . ?
C12 C11 H11 119.7 . . ?
C11 C12 H12 120.2 . . ?
C11 C12 C13 119.5(4) . . ?
C13 C12 H12 120.2 . . ?
C12 C13 N2 121.2(4) . . ?
C14 C13 N2 118.3(3) . . ?
C14 C13 C12 120.4(4) . . ?
C13 C14 H14 120.0 . . ?
C15 C14 C13 120.0(4) . . ?
C15 C14 H14 120.0 . . ?
C10 C15 H15 119.8 . . ?
C14 C15 C10 120.4(4) . . ?
C14 C15 H15 119.8 . . ?
N2 C16 H16A 109.5 . . ?
N2 C16 H16B 109.5 . . ?
N2 C16 H16C 109.5 . . ?
H16A C16 H16B 109.5 . . ?
H16A C16 H16C 109.5 . . ?
H16B C16 H16C 109.5 . . ?
N2 C17 H17A 109.5 . . ?
N2 C17 H17B 109.5 . . ?
N2 C17 H17C 109.5 . . ?
H17A C17 H17B 109.5 . . ?
H17A C17 H17C 109.5 . . ?
H17B C17 H17C 109.5 . . ?
N2 C18 H18A 109.5 . . ?
N2 C18 H18B 109.5 . . ?
N2 C18 H18C 109.5 . . ?
H18A C18 H18B 109.5 . . ?
H18A C18 H18C 109.5 . . ?
H18B C18 H18C 109.5 . . ?
C20 C19 S3 118.95(14) . . ?
C20 C19 C24 120.0 . . ?
C24 C19 S3 121.00(14) . . ?
C19 C20 H20 120.0 . . ?
C21 C20 C19 120.0 . . ?
C21 C20 H20 120.0 . . ?
C20 C21 H21 120.0 . . ?
C20 C21 C22 120.0 . . ?
C22 C21 H21 120.0 . . ?
C21 C22 N3 119.2(3) . . ?
C23 C22 N3 120.7(3) . . ?
C23 C22 C21 120.0 . . ?
C22 C23 H23 120.0 . . ?
C24 C23 C22 120.0 . . ?
C24 C23 H23 120.0 . . ?
C19 C24 H24 120.0 . . ?
C23 C24 C19 120.0 . . ?
C23 C24 H24 120.0 . . ?
N3 C25 H25A 109.5 . . ?
N3 C25 H25B 109.5 . . ?
N3 C25 H25C 109.5 . . ?
H25A C25 H25B 109.5 . . ?
H25A C25 H25C 109.5 . . ?
H25B C25 H25C 109.5 . . ?
N3 C26 H26A 109.5 . . ?
N3 C26 H26B 109.5 . . ?
N3 C26 H26C 109.5 . . ?
H26A C26 H26B 109.5 . . ?
H26A C26 H26C 109.5 . . ?
H26B C26 H26C 109.5 . . ?
N3 C27 H27A 109.5 . . ?
N3 C27 H27B 109.5 . . ?
N3 C27 H27C 109.5 . . ?
H27A C27 H27B 109.5 . . ?
H27A C27 H27C 109.5 . . ?
H27B C27 H27C 109.5 . . ?
O1 C28 O2 127.2(5) . . ?
O1 C28 C29 117.1(5) . . ?
O1 C28 O2A 128.2(9) . . ?
O2 C28 C29 115.6(5) . . ?
O2A C28 C29 94.8(10) . . ?
F1 C29 C28 114.1(5) . . ?
F2 C29 F1 101.2(5) . . ?
F2 C29 C28 110.2(5) . . ?
F3 C29 F1 109.2(6) . . ?
F3 C29 F2 106.5(7) . . ?
F3 C29 C28 114.5(5) . . ?
O3 C30 C31 114.9(5) . . ?
O4 C30 O3 130.4(5) . . ?
O4 C30 C31 114.7(5) . . ?
F4 C31 C30 109.1(8) . . ?
F4A C31 F5A 101.6(12) . . ?
F4A C31 F6A 117.9(18) . . ?
F4A C31 C30 113.5(14) . . ?
F5 C31 F4 97.3(12) . . ?
F5 C31 C30 115.0(9) . . ?
F5A C31 C30 103.6(11) . . ?
F6 C31 F4 102.9(13) . . ?
F6 C31 F5 113.5(15) . . ?
F6 C31 C30 116.4(10) . . ?
F6A C31 F5A 100.4(17) . . ?
F6A C31 C30 116.3(10) . . ?
O11 C32 O12 131.1(4) . . ?
O11 C32 C33 114.7(4) . . ?
O12 C32 C33 114.2(4) . . ?
F16 C33 F17 104.1(8) . . ?
F16 C33 F18 110.5(8) . . ?
F16 C33 C32 118.1(6) . . ?
F16A C33 C32 115.1(7) . . ?
F16B C33 F18B 99.8(8) . . ?
F16B C33 C32 111.1(6) . . ?
F17 C33 C32 106.2(5) . . ?
F17A C33 F16A 106.4(9) . . ?
F17A C33 F18A 107.9(10) . . ?
F17A C33 C32 113.7(6) . . ?
F17B C33 F16B 112.4(10) . . ?
F17B C33 F18B 103.2(9) . . ?
F17B C33 C32 120.6(7) . . ?
F18 C33 F17 102.0(8) . . ?
F18 C33 C32 114.1(6) . . ?
F18A C33 F16A 105.2(10) . . ?
F18A C33 C32 107.9(6) . . ?
F18B C33 C32 107.1(6) . . ?
O9 C34 C35 115.2(5) . . ?
O10 C34 O9 131.4(5) . . ?
O10 C34 C35 113.4(5) . . ?
F13A C35 F14A 100.1(11) . . ?
F13A C35 F15A 94.9(11) . . ?
F13A C35 C34 125.1(10) . . ?
F13B C35 C34 110.6(11) . . ?
F14 C35 F13 98.9(9) . . ?
F14 C35 F15 116.7(10) . . ?
F14 C35 C34 115.2(7) . . ?
F14A C35 F15A 94.0(12) . . ?
F14A C35 C34 126.7(10) . . ?
F14B C35 F13B 109.4(13) . . ?
F14B C35 F15B 114.3(11) . . ?
F14B C35 C34 107.7(11) . . ?
F15 C35 F13 98.4(9) . . ?
F15 C35 C34 119.0(7) . . ?
F15A C35 C34 107.0(8) . . ?
F15B C35 F13B 109.8(15) . . ?
F15B C35 C34 104.9(10) . . ?
C34 C35 F13 103.1(7) . . ?
O7 C36 O8 129.5(4) . . ?
O7 C36 C37 114.9(4) . . ?
O8 C36 C37 115.5(4) . . ?
F10 C37 F12 105.2(4) . . ?
F10 C37 C36 112.9(3) . . ?
F11 C37 F10 107.9(4) . . ?
F11 C37 F12 107.5(4) . . ?
F11 C37 C36 113.4(3) . . ?
F12 C37 C36 109.6(4) . . ?
O5 C38 C39 112.2(5) . . ?
O6 C38 O5 130.8(6) . . ?
O6 C38 C39 117.0(6) . . ?
F7 C39 F8 98.1(9) . . ?
F7 C39 F9 111.8(9) . . ?
F7 C39 C38 124.8(9) . . ?
F7A C39 F9A 96.7(6) . . ?
F7A C39 C38 113.8(7) . . ?
F8A C39 F7A 106.6(8) . . ?
F8A C39 F9A 102.1(8) . . ?
F8A C39 C38 122.2(7) . . ?
F9 C39 F8 96.3(7) . . ?
F9 C39 C38 113.2(7) . . ?
F9A C39 C38 112.0(7) . . ?
C38 C39 F8 107.1(7) . . ?
C40 N29 C41 120.2(7) . . ?
C40 N29 C42 121.3(7) . . ?
C41 N29 C42 118.4(7) . . ?
O13 C40 N29 126.1(6) . . ?
O13 C40 H40 116.9 . . ?
N29 C40 H40 116.9 . . ?
N29 C41 H41A 109.5 . . ?
N29 C41 H41B 109.5 . . ?
N29 C41 H41C 109.5 . . ?
H41A C41 H41B 109.5 . . ?
H41A C41 H41C 109.5 . . ?
H41B C41 H41C 109.5 . . ?
N29 C42 H42A 109.5 . . ?
N29 C42 H42B 109.5 . . ?
N29 C42 H42C 109.5 . . ?
H42A C42 H42B 109.5 . . ?
H42A C42 H42C 109.5 . . ?
H42B C42 H42C 109.5 . . ?

loop_
_geom_bond_atom_site_label_1
_geom_bond_atom_site_label_2
_geom_bond_distance
_geom_bond_site_symmetry_2
_geom_bond_publ_flag
Ag1 Ag2 2.9906(5) . ?
Ag1 Ag5 3.0304(5) . ?
Ag1 Ag6 3.3643(6) . ?
Ag1 S1 2.5601(10) . ?
Ag1 S3 2.5418(11) . ?
Ag1 O8 2.429(3) . ?
Ag1 O11 2.360(3) . ?
Ag2 Ag3 3.0863(5) . ?
Ag2 Ag5 3.0245(5) 7_566 ?
Ag2 S1 2.5409(10) . ?
Ag2 S2 2.5536(10) 7_566 ?
Ag2 O1 2.426(3) . ?
Ag2 O12 2.384(3) . ?
Ag3 Ag4 3.2859(6) . ?
Ag3 Ag5 3.0179(5) 7_566 ?
Ag3 S1 2.4854(10) . ?
Ag3 S3 2.5899(10) 7_566 ?
Ag3 O2 2.477(7) . ?
Ag3 O3 2.331(4) . ?
Ag4 Ag5 3.3122(5) . ?
Ag4 S1 2.5381(10) . ?
Ag4 S2 2.6723(10) . ?
Ag4 O4 2.579(4) . ?
Ag4 O5 2.261(4) . ?
Ag5 S2 2.4638(10) . ?
Ag5 S3 2.4777(10) . ?
Ag5 O7 2.500(3) . ?
Ag6 S2 2.5620(10) 7_566 ?
Ag6 S3 2.5004(10) . ?
Ag6 O9 2.208(4) . ?
S1 C1 1.778(4) . ?
S2 C10 1.789(4) . ?
S3 C19 1.7844(19) . ?
F1 C29 1.308(7) . ?
F2 C29 1.304(7) . ?
F3 C29 1.237(7) . ?
F4 C31 1.423(15) . ?
F4A C31 1.22(2) . ?
F5 C31 1.335(18) . ?
F5A C31 1.49(3) . ?
F6 C31 1.199(14) . ?
F6A C31 1.230(18) . ?
F7 C39 1.293(15) . ?
F7A C39 1.380(12) . ?
F8 C39 1.543(14) . ?
F8A C39 1.269(12) . ?
F9 C39 1.397(13) . ?
F9A C39 1.429(11) . ?
F10 C37 1.336(5) . ?
F11 C37 1.328(5) . ?
F12 C37 1.337(5) . ?
F13 C35 1.544(15) . ?
F13A C35 1.266(16) . ?
F13B C35 1.46(3) . ?
F14 C35 1.263(14) . ?
F14A C35 1.282(18) . ?
F14B C35 1.41(3) . ?
F15 C35 1.267(14) . ?
F15A C35 1.385(16) . ?
F15B C35 1.41(2) . ?
F16 C33 1.266(12) . ?
F16A C33 1.374(16) . ?
F16B C33 1.311(14) . ?
F17 C33 1.439(11) . ?
F17A C33 1.343(14) . ?
F17B C33 1.266(14) . ?
F18 C33 1.300(11) . ?
F18A C33 1.366(14) . ?
F18B C33 1.428(13) . ?
O1 C28 1.202(6) . ?
O2 C28 1.246(7) . ?
O3 C30 1.235(6) . ?
O4 C30 1.224(6) . ?
O5 C38 1.245(7) . ?
O6 C38 1.193(7) . ?
O7 C36 1.234(5) . ?
O8 C36 1.243(5) . ?
O9 C34 1.219(6) . ?
O10 C34 1.219(7) . ?
O11 C32 1.232(5) . ?
O12 C32 1.235(5) . ?
N1 C4 1.501(5) . ?
N1 C7 1.507(6) . ?
N1 C8 1.502(7) . ?
N1 C9 1.500(6) . ?
N2 C13 1.495(5) . ?
N2 C16 1.495(6) . ?
N2 C17 1.510(6) . ?
N2 C18 1.515(6) . ?
N3 C22 1.480(4) . ?
N3 C25 1.446(7) . ?
N3 C26 1.523(8) . ?
N3 C27 1.460(9) . ?
C1 C2 1.387(5) . ?
C1 C6 1.389(6) . ?
C2 H2 0.9500 . ?
C2 C3 1.381(6) . ?
C3 H3 0.9500 . ?
C3 C4 1.378(6) . ?
C4 C5 1.372(6) . ?
C5 H5 0.9500 . ?
C5 C6 1.397(6) . ?
C6 H6 0.9500 . ?
C7 H7A 0.9800 . ?
C7 H7B 0.9800 . ?
C7 H7C 0.9800 . ?
C8 H8A 0.9800 . ?
C8 H8B 0.9800 . ?
C8 H8C 0.9800 . ?
C9 H9A 0.9800 . ?
C9 H9B 0.9800 . ?
C9 H9C 0.9800 . ?
C10 C11 1.389(5) . ?
C10 C15 1.391(5) . ?
C11 H11 0.9500 . ?
C11 C12 1.381(6) . ?
C12 H12 0.9500 . ?
C12 C13 1.385(6) . ?
C13 C14 1.377(6) . ?
C14 H14 0.9500 . ?
C14 C15 1.376(6) . ?
C15 H15 0.9500 . ?
C16 H16A 0.9800 . ?
C16 H16B 0.9800 . ?
C16 H16C 0.9800 . ?
C17 H17A 0.9800 . ?
C17 H17B 0.9800 . ?
C17 H17C 0.9800 . ?
C18 H18A 0.9800 . ?
C18 H18B 0.9800 . ?
C18 H18C 0.9800 . ?
C19 C20 1.3900 . ?
C19 C24 1.3900 . ?
C20 H20 0.9500 . ?
C20 C21 1.3900 . ?
C21 H21 0.9500 . ?
C21 C22 1.3900 . ?
C22 C23 1.3900 . ?
C23 H23 0.9500 . ?
C23 C24 1.3900 . ?
C24 H24 0.9500 . ?
C25 H25A 0.9800 . ?
C25 H25B 0.9800 . ?
C25 H25C 0.9800 . ?
C26 H26A 0.9800 . ?
C26 H26B 0.9800 . ?
C26 H26C 0.9800 . ?
C27 H27A 0.9800 . ?
C27 H27B 0.9800 . ?
C27 H27C 0.9800 . ?
C28 C29 1.538(7) . ?
C28 O2A 1.41(2) . ?
C30 C31 1.540(8) . ?
C32 C33 1.528(6) . ?
C34 C35 1.516(8) . ?
C36 C37 1.542(6) . ?
C38 C39 1.495(9) . ?
O13 C40 1.227(6) . ?
N29 C40 1.302(7) . ?
N29 C41 1.416(11) . ?
N29 C42 1.459(9) . ?
C40 H40 0.9500 . ?
C41 H41A 0.9800 . ?
C41 H41B 0.9800 . ?
C41 H41C 0.9800 . ?
C42 H42A 0.9800 . ?
C42 H42B 0.9800 . ?
C42 H42C 0.9800 . ?

loop_
_geom_torsion_atom_site_label_1
_geom_torsion_atom_site_label_2
_geom_torsion_atom_site_label_3
_geom_torsion_atom_site_label_4
_geom_torsion
_geom_torsion_site_symmetry_1
_geom_torsion_site_symmetry_2
_geom_torsion_site_symmetry_3
_geom_torsion_site_symmetry_4
_geom_torsion_publ_flag
Ag1 S1 C1 C2 28.6(3) . . . . ?
Ag1 S1 C1 C6 -149.6(3) . . . . ?
Ag1 S3 C19 C20 105.18(15) . . . . ?
Ag1 S3 C19 C24 -72.31(16) . . . . ?
Ag1 O8 C36 O7 -0.3(6) . . . . ?
Ag1 O8 C36 C37 -176.0(3) . . . . ?
Ag1 O11 C32 O12 6.3(7) . . . . ?
Ag1 O11 C32 C33 -171.2(3) . . . . ?
Ag2 S1 C1 C2 102.6(3) . . . . ?
Ag2 S1 C1 C6 -75.6(4) . . . . ?
Ag2 S2 C10 C11 -120.1(3) 7_566 . . . ?
Ag2 S2 C10 C15 61.9(3) 7_566 . . . ?
Ag2 O1 C28 O2 -27.8(10) . . . . ?
Ag2 O1 C28 C29 157.9(4) . . . . ?
Ag2 O1 C28 O2A 36.3(18) . . . . ?
Ag2 O12 C32 O11 -6.1(8) . . . . ?
Ag2 O12 C32 C33 171.5(3) . . . . ?
Ag3 S1 C1 C2 -178.4(3) . . . . ?
Ag3 S1 C1 C6 3.4(4) . . . . ?
Ag3 S3 C19 C20 -100.50(15) 7_566 . . . ?
Ag3 S3 C19 C24 82.01(16) 7_566 . . . ?
Ag3 O2 C28 O1 -15.9(13) . . . . ?
Ag3 O2 C28 C29 158.4(5) . . . . ?
Ag3 O3 C30 O4 -14.3(9) . . . . ?
Ag3 O3 C30 C31 165.1(5) . . . . ?
Ag4 S1 C1 C2 -85.4(3) . . . . ?
Ag4 S1 C1 C6 96.5(4) . . . . ?
Ag4 S2 C10 C11 40.6(4) . . . . ?
Ag4 S2 C10 C15 -137.5(3) . . . . ?
Ag4 O4 C30 O3 -32.1(9) . . . . ?
Ag4 O4 C30 C31 148.5(5) . . . . ?
Ag4 O5 C38 O6 -2.8(10) . . . . ?
Ag4 O5 C38 C39 178.0(4) . . . . ?
Ag5 S2 C10 C11 -44.6(4) . . . . ?
Ag5 S2 C10 C15 137.4(3) . . . . ?
Ag5 S3 C19 C20 -177.38(13) . . . . ?
Ag5 S3 C19 C24 5.13(18) . . . . ?
Ag5 O7 C36 O8 -27.7(8) . . . . ?
Ag5 O7 C36 C37 148.0(3) . . . . ?
Ag6 S2 C10 C11 151.6(3) 7_566 . . . ?
Ag6 S2 C10 C15 -26.4(4) 7_566 . . . ?
Ag6 S3 C19 C20 15.78(19) . . . . ?
Ag6 S3 C19 C24 -161.71(13) . . . . ?
Ag6 O9 C34 O10 3.1(10) . . . . ?
Ag6 O9 C34 C35 -174.8(5) . . . . ?
S1 C1 C2 C3 -176.5(3) . . . . ?
S1 C1 C6 C5 177.4(4) . . . . ?
S2 C10 C11 C12 -178.6(4) . . . . ?
S2 C10 C15 C14 178.2(3) . . . . ?
S3 C19 C20 C21 -177.5(2) . . . . ?
S3 C19 C24 C23 177.5(2) . . . . ?
O1 C28 C29 F1 -23.0(8) . . . . ?
O1 C28 C29 F2 90.0(7) . . . . ?
O1 C28 C29 F3 -149.9(7) . . . . ?
O2 C28 C29 F1 162.0(8) . . . . ?
O2 C28 C29 F2 -84.9(9) . . . . ?
O2 C28 C29 F3 35.1(10) . . . . ?
O3 C30 C31 F4 35.7(11) . . . . ?
O3 C30 C31 F4A 125.8(16) . . . . ?
O3 C30 C31 F5 143.7(15) . . . . ?
O3 C30 C31 F5A -124.9(13) . . . . ?
O3 C30 C31 F6 -80(2) . . . . ?
O3 C30 C31 F6A -16(3) . . . . ?
O4 C30 C31 F4 -144.8(9) . . . . ?
O4 C30 C31 F4A -54.7(17) . . . . ?
O4 C30 C31 F5 -36.8(17) . . . . ?
O4 C30 C31 F5A 54.6(14) . . . . ?
O4 C30 C31 F6 99(2) . . . . ?
O4 C30 C31 F6A 164(3) . . . . ?
O5 C38 C39 F7 -168.2(11) . . . . ?
O5 C38 C39 F7A -122.0(8) . . . . ?
O5 C38 C39 F8 -55.1(8) . . . . ?
O5 C38 C39 F8A 8.2(12) . . . . ?
O5 C38 C39 F9 49.7(10) . . . . ?
O5 C38 C39 F9A 129.5(7) . . . . ?
O6 C38 C39 F7 12.4(14) . . . . ?
O6 C38 C39 F7A 58.6(10) . . . . ?
O6 C38 C39 F8 125.5(8) . . . . ?
O6 C38 C39 F8A -171.2(9) . . . . ?
O6 C38 C39 F9 -129.7(8) . . . . ?
O6 C38 C39 F9A -49.8(9) . . . . ?
O7 C36 C37 F10 147.8(4) . . . . ?
O7 C36 C37 F11 24.8(5) . . . . ?
O7 C36 C37 F12 -95.3(4) . . . . ?
O8 C36 C37 F10 -35.9(5) . . . . ?
O8 C36 C37 F11 -159.0(4) . . . . ?
O8 C36 C37 F12 81.0(5) . . . . ?
O9 C34 C35 F13 -94.1(8) . . . . ?
O9 C34 C35 F13A -49.4(18) . . . . ?
O9 C34 C35 F13B -6.4(15) . . . . ?
O9 C34 C35 F14 159.4(11) . . . . ?
O9 C34 C35 F14A 168.1(15) . . . . ?
O9 C34 C35 F14B -125.9(11) . . . . ?
O9 C34 C35 F15 13.5(14) . . . . ?
O9 C34 C35 F15A 59.4(12) . . . . ?
O9 C34 C35 F15B 112.0(13) . . . . ?
O10 C34 C35 F13 87.6(7) . . . . ?
O10 C34 C35 F13A 132.3(16) . . . . ?
O10 C34 C35 F13B 175.3(13) . . . . ?
O10 C34 C35 F14 -18.9(14) . . . . ?
O10 C34 C35 F14A -10.2(17) . . . . ?
O10 C34 C35 F14B 55.8(12) . . . . ?
O10 C34 C35 F15 -164.8(11) . . . . ?
O10 C34 C35 F15A -118.9(11) . . . . ?
O10 C34 C35 F15B -66.3(14) . . . . ?
O11 C32 C33 F16 -6.6(10) . . . . ?
O11 C32 C33 F16A 22.2(11) . . . . ?
O11 C32 C33 F16B 52.1(9) . . . . ?
O11 C32 C33 F17 109.6(6) . . . . ?
O11 C32 C33 F17A 145.4(9) . . . . ?
O11 C32 C33 F17B -173.2(10) . . . . ?
O11 C32 C33 F18 -138.9(8) . . . . ?
O11 C32 C33 F18A -95.0(8) . . . . ?
O11 C32 C33 F18B -56.0(8) . . . . ?
O12 C32 C33 F16 175.4(8) . . . . ?
O12 C32 C33 F16A -155.8(9) . . . . ?
O12 C32 C33 F16B -125.9(8) . . . . ?
O12 C32 C33 F17 -68.4(7) . . . . ?
O12 C32 C33 F17A -32.6(11) . . . . ?
O12 C32 C33 F17B 8.8(12) . . . . ?
O12 C32 C33 F18 43.2(9) . . . . ?
O12 C32 C33 F18A 87.1(8) . . . . ?
O12 C32 C33 F18B 126.1(7) . . . . ?
N1 C4 C5 C6 -178.8(4) . . . . ?
N2 C13 C14 C15 -178.4(4) . . . . ?
N3 C22 C23 C24 -176.1(3) . . . . ?
C1 C2 C3 C4 -1.1(6) . . . . ?
C2 C1 C6 C5 -0.7(7) . . . . ?
C2 C3 C4 N1 179.7(4) . . . . ?
C2 C3 C4 C5 -0.5(7) . . . . ?
C3 C4 C5 C6 1.4(7) . . . . ?
C4 C5 C6 C1 -0.8(7) . . . . ?
C6 C1 C2 C3 1.7(6) . . . . ?
C7 N1 C4 C3 51.5(5) . . . . ?
C7 N1 C4 C5 -128.3(5) . . . . ?
C8 N1 C4 C3 -64.1(5) . . . . ?
C8 N1 C4 C5 116.1(5) . . . . ?
C9 N1 C4 C3 174.7(5) . . . . ?
C9 N1 C4 C5 -5.1(6) . . . . ?
C10 C11 C12 C13 -0.1(7) . . . . ?
C11 C10 C15 C14 0.1(6) . . . . ?
C11 C12 C13 N2 177.9(4) . . . . ?
C11 C12 C13 C14 1.2(7) . . . . ?
C12 C13 C14 C15 -1.6(7) . . . . ?
C13 C14 C15 C10 0.9(7) . . . . ?
C15 C10 C11 C12 -0.6(7) . . . . ?
C16 N2 C13 C12 11.3(6) . . . . ?
C16 N2 C13 C14 -171.9(4) . . . . ?
C17 N2 C13 C12 132.5(4) . . . . ?
C17 N2 C13 C14 -50.7(5) . . . . ?
C18 N2 C13 C12 -108.1(5) . . . . ?
C18 N2 C13 C14 68.7(5) . . . . ?
C19 C20 C21 C22 0.0 . . . . ?
C20 C19 C24 C23 0.0 . . . . ?
C20 C21 C22 N3 176.2(3) . . . . ?
C20 C21 C22 C23 0.0 . . . . ?
C21 C22 C23 C24 0.0 . . . . ?
C22 C23 C24 C19 0.0 . . . . ?
C24 C19 C20 C21 0.0 . . . . ?
C25 N3 C22 C21 60.2(6) . . . . ?
C25 N3 C22 C23 -123.6(5) . . . . ?
C26 N3 C22 C21 -57.4(5) . . . . ?
C26 N3 C22 C23 118.7(5) . . . . ?
C27 N3 C22 C21 -171.1(6) . . . . ?
C27 N3 C22 C23 5.0(7) . . . . ?
C41 N29 C40 O13 0.1(10) . . . . ?
C42 N29 C40 O13 -178.6(6) . . . . ?
O2A C28 C29 F1 114.8(13) . . . . ?
O2A C28 C29 F2 -132.2(13) . . . . ?
O2A C28 C29 F3 -12.1(14) . . . . ?

loop_
_smtbx_masks_void_nr
_smtbx_masks_void_average_x
_smtbx_masks_void_average_y
_smtbx_masks_void_average_z
_smtbx_masks_void_volume
_smtbx_masks_void_count_electrons
_smtbx_masks_void_content
1 0.262 0.750 0.012 753.0 201.9 ?
2 -0.238 0.250 0.012 753.0 201.9 ?
